data_1504273
loop_
_publ_author_name
'Xue, Min'
'Chen, Chuan-Feng'

_publ_section_title
;
 Triptycene-derived N(H)-bridged azacalixarenes: synthesis, structure, and
 encapsulation of small neutral molecules in the solid state.
;
_journal_issue 22
_journal_name_full 'Organic letters'
_journal_page_first 5294
_journal_page_last 5297
_journal_paper_doi 10.1021/ol902246c
_journal_volume 11
_journal_year 2009
_chemical_formula_sum 'C57 H56 Cl2 N10 O5'
_chemical_formula_weight 1032.02
_chemical_name_systematic
; 
 ? 
;
_space_group_IT_number 14
_symmetry_cell_setting monoclinic
_symmetry_space_group_name_Hall '-P 2ybc'
_symmetry_space_group_name_H-M 'P 1 21/c 1'
_atom_sites_solution_hydrogens geom
_atom_sites_solution_primary direct
_atom_sites_solution_secondary difmap
_audit_creation_method SHELXL-97
_cell_angle_alpha 90.00
_cell_angle_beta 106.37(3)
_cell_angle_gamma 90.00
_cell_formula_units_Z 4
_cell_length_a 12.432(3)
_cell_length_b 21.192(4)
_cell_length_c 19.724(4)
_cell_measurement_reflns_used 5834
_cell_measurement_temperature 113(2)
_cell_measurement_theta_max 27.291
_cell_measurement_theta_min 1.922
_cell_volume 4986(2)
_computing_cell_refinement crystalclear
_computing_data_collection crystalclear
_computing_data_reduction crystalclear
_computing_molecular_graphics 'Bruker SHELXTL'
_computing_publication_material 'Bruker SHELXTL'
_computing_structure_refinement 'SHELXL-97 (Sheldrick, 1997)'
_computing_structure_solution 'SHELXS-97 (Sheldrick, 1990)'
_diffrn_ambient_temperature 113(2)
_diffrn_measured_fraction_theta_full 1.000
_diffrn_measured_fraction_theta_max 1.000
_diffrn_measurement_device_type 'rigaku saturn'
_diffrn_measurement_method '\w scans'
_diffrn_radiation_monochromator confocal
_diffrn_radiation_source 'rotating anode'
_diffrn_radiation_type MoK\a
_diffrn_radiation_wavelength 0.71073
_diffrn_reflns_av_R_equivalents 0.2120
_diffrn_reflns_av_sigmaI/netI 0.2708
_diffrn_reflns_limit_h_max 14
_diffrn_reflns_limit_h_min -10
_diffrn_reflns_limit_k_max 24
_diffrn_reflns_limit_k_min -25
_diffrn_reflns_limit_l_max 23
_diffrn_reflns_limit_l_min -23
_diffrn_reflns_number 33766
_diffrn_reflns_theta_full 25.02
_diffrn_reflns_theta_max 25.02
_diffrn_reflns_theta_min 1.92
_diffrn_standards_decay_% 0
_diffrn_standards_interval_count 0
_diffrn_standards_interval_time 0
_diffrn_standards_number 0
_exptl_absorpt_coefficient_mu 0.193
_exptl_absorpt_correction_T_max 0.9923
_exptl_absorpt_correction_T_min 0.9698
_exptl_absorpt_correction_type multi-scan
_exptl_absorpt_process_details crystalclear
_exptl_crystal_colour colorless
_exptl_crystal_density_diffrn 1.375
_exptl_crystal_density_method 'not measured'
_exptl_crystal_description block
_exptl_crystal_F_000 2168
_exptl_crystal_size_max 0.16
_exptl_crystal_size_mid 0.12
_exptl_crystal_size_min 0.04
_refine_diff_density_max 0.604
_refine_diff_density_min -0.588
_refine_diff_density_rms 0.082
_refine_ls_extinction_method none
_refine_ls_goodness_of_fit_ref 1.062
_refine_ls_hydrogen_treatment constr
_refine_ls_matrix_type full
_refine_ls_number_parameters 682
_refine_ls_number_reflns 8785
_refine_ls_number_restraints 27
_refine_ls_restrained_S_all 1.078
_refine_ls_R_factor_all 0.1713
_refine_ls_R_factor_gt 0.0920
_refine_ls_shift/su_max 0.002
_refine_ls_shift/su_mean 0.000
_refine_ls_structure_factor_coef Fsqd
_refine_ls_weighting_details 'calc w=1/[\s^2^(Fo^2^)+(0.0637P)^2^+0.0000P] where P=(Fo^2^+2Fc^2^)/3'
_refine_ls_weighting_scheme calc
_refine_ls_wR_factor_gt 0.2023
_refine_ls_wR_factor_ref 0.2293
_reflns_number_gt 4241
_reflns_number_total 8785
_reflns_threshold_expression >2sigma(I)
_cod_data_source_file ol902246c_si_002.cif
_cod_data_source_block r81116e
_cod_depositor_comments
;
The following automatic conversions were performed:

'_symmetry_cell_setting' value 'Monoclinic' changed to 'monoclinic'
according to /home/saulius/struct/CIF-dictionaries/cif_core.dic
dictionary named 'cif_core.dic' version 2.4.2 from
2011-04-26.

'_exptl_absorpt_correction_type' value 'MULTI-SCAN'
changed to 'multi-scan' according to
/home/saulius/struct/CIF-dictionaries/cif_core.dic dictionary named
'cif_core.dic' version 2.4.2 from
2011-04-26.

'_refine_ls_hydrogen_treatment' value 'CONSTR' changed
to 'constr' according to
/home/saulius/struct/CIF-dictionaries/cif_core.dic dictionary named
'cif_core.dic' version 2.4.2 from 2011-04-26.

Automatic conversion script
Id: cif_fix_values 1715 2011-07-08 13:25:40Z adriana 
;
_cod_original_cell_volume 4986.1(17)
_cod_original_sg_symbol_H-M P2(1)/c
_cod_database_code 1504273

loop_
_symmetry_equiv_pos_as_xyz
'x, y, z'
'-x, y+1/2, -z+1/2'
'-x, -y, -z'
'x, -y-1/2, z-1/2'

loop_
_atom_site_label
_atom_site_type_symbol
_atom_site_fract_x
_atom_site_fract_y
_atom_site_fract_z
_atom_site_U_iso_or_equiv
_atom_site_adp_type
_atom_site_occupancy
_atom_site_symmetry_multiplicity
_atom_site_calc_flag
_atom_site_refinement_flags
_atom_site_disorder_assembly
_atom_site_disorder_group
Cl1 Cl 1.44908(12) 0.47127(7) 0.06618(6) 0.0352(4) Uani 1 1 d . . .
Cl2 Cl 0.51250(12) 0.45200(7) 0.43408(6) 0.0357(4) Uani 1 1 d . . .
N1 N 0.6111(4) 0.5752(2) 0.25296(19) 0.0296(11) Uani 1 1 d . . .
H1 H 0.5559 0.5551 0.2253 0.036 Uiso 1 1 calc R . .
N2 N 0.5652(4) 0.5203(2) 0.34103(19) 0.0251(11) Uani 1 1 d . . .
N3 N 0.6978(4) 0.5160(2) 0.45619(19) 0.0290(12) Uani 1 1 d . . .
N4 N 0.7402(4) 0.5771(2) 0.36429(19) 0.0264(11) Uani 1 1 d . . .
N5 N 0.8573(4) 0.5756(2) 0.4783(2) 0.0280(11) Uani 1 1 d . . .
H5A H 0.8755 0.5580 0.5193 0.034 Uiso 1 1 calc R . .
N6 N 1.3438(4) 0.5741(2) 0.25884(18) 0.0264(11) Uani 1 1 d . . .
H6 H 1.3968 0.5515 0.2850 0.032 Uiso 1 1 calc R . .
N7 N 1.3908(4) 0.5277(2) 0.16646(18) 0.0251(11) Uani 1 1 d . . .
N8 N 1.2619(4) 0.5313(2) 0.0505(2) 0.0282(11) Uani 1 1 d . . .
N9 N 1.2170(4) 0.5839(2) 0.14769(18) 0.0238(11) Uani 1 1 d . . .
N10 N 1.1024(4) 0.5918(2) 0.03339(18) 0.0292(12) Uani 1 1 d . . .
H10A H 1.0852 0.5780 -0.0093 0.035 Uiso 1 1 calc R . .
C1 C 0.6406(5) 0.5583(3) 0.3215(2) 0.0279(14) Uani 1 1 d . . .
C2 C 0.6037(5) 0.5023(3) 0.4077(2) 0.0281(14) Uani 1 1 d . . .
C3 C 0.7636(5) 0.5566(3) 0.4319(2) 0.0274(14) Uani 1 1 d . . .
C4 C 0.9299(5) 0.6230(3) 0.4653(2) 0.0261(14) Uani 1 1 d . . .
C5 C 1.0463(5) 0.6106(3) 0.4814(2) 0.0296(14) Uani 1 1 d . . .
H5B H 1.0753 0.5727 0.5024 0.035 Uiso 1 1 calc R . .
C6 C 1.1159(5) 0.6552(3) 0.4656(2) 0.0271(14) Uani 1 1 d . . .
C7 C 1.2405(4) 0.6479(3) 0.4743(2) 0.0253(13) Uani 1 1 d . . .
H7 H 1.2714 0.6085 0.4980 0.030 Uiso 1 1 calc R . .
C8 C 1.2982(4) 0.7067(3) 0.5129(2) 0.0258(14) Uani 1 1 d . . .
C9 C 1.3869(5) 0.7085(3) 0.5754(2) 0.0309(15) Uani 1 1 d . . .
H9 H 1.4136 0.6714 0.5994 0.037 Uiso 1 1 calc R . .
C10 C 1.4344(5) 0.7658(3) 0.6011(3) 0.0390(16) Uani 1 1 d . . .
H10B H 1.4937 0.7670 0.6422 0.047 Uiso 1 1 calc R . .
C11 C 1.3943(5) 0.8209(3) 0.5663(3) 0.0406(17) Uani 1 1 d . . .
H11 H 1.4263 0.8592 0.5843 0.049 Uiso 1 1 calc R . .
C12 C 1.3049(5) 0.8198(3) 0.5034(2) 0.0320(14) Uani 1 1 d . . .
H12 H 1.2791 0.8571 0.4793 0.038 Uiso 1 1 calc R . .
C13 C 1.2564(5) 0.7626(3) 0.4780(2) 0.0270(13) Uani 1 1 d . . .
C14 C 1.1590(4) 0.7527(3) 0.4122(2) 0.0274(14) Uani 1 1 d . . .
H14 H 1.1281 0.7921 0.3885 0.033 Uiso 1 1 calc R . .
C15 C 1.0728(4) 0.7121(3) 0.4327(2) 0.0234(13) Uani 1 1 d . . .
C16 C 0.9587(5) 0.7250(3) 0.4190(2) 0.0297(14) Uani 1 1 d . . .
H16 H 0.9300 0.7631 0.3984 0.036 Uiso 1 1 calc R . .
C17 C 0.8882(5) 0.6810(3) 0.4362(2) 0.0274(13) Uani 1 1 d . . .
H17 H 0.8125 0.6902 0.4282 0.033 Uiso 1 1 calc R . .
C18 C 1.2512(4) 0.6529(3) 0.3991(2) 0.0233(13) Uani 1 1 d . . .
C19 C 1.2952(4) 0.6081(3) 0.3635(2) 0.0263(13) Uani 1 1 d . . .
H19 H 1.3238 0.5704 0.3855 0.032 Uiso 1 1 calc R . .
C20 C 1.2960(5) 0.6203(3) 0.2937(2) 0.0265(13) Uani 1 1 d . . .
C21 C 1.2552(5) 0.6765(3) 0.2618(3) 0.0315(14) Uani 1 1 d . . .
H21 H 1.2579 0.6846 0.2160 0.038 Uiso 1 1 calc R . .
C22 C 1.2098(5) 0.7215(3) 0.2976(2) 0.0291(14) Uani 1 1 d . . .
H22 H 1.1815 0.7593 0.2758 0.035 Uiso 1 1 calc R . .
C23 C 1.2074(5) 0.7089(3) 0.3661(2) 0.0268(14) Uani 1 1 d . . .
C24 C 1.3144(5) 0.5620(3) 0.1882(2) 0.0257(13) Uani 1 1 d . . .
C25 C 1.3559(4) 0.5149(3) 0.0983(2) 0.0225(13) Uani 1 1 d . . .
C26 C 1.1962(5) 0.5691(3) 0.0791(2) 0.0251(13) Uani 1 1 d . . .
C27 C 1.0297(5) 0.6368(3) 0.0505(2) 0.0261(13) Uani 1 1 d . . .
C28 C 0.9144(4) 0.6241(3) 0.0330(2) 0.0232(13) Uani 1 1 d . . .
H28 H 0.8853 0.5874 0.0088 0.028 Uiso 1 1 calc R . .
C29 C 0.8446(5) 0.6674(3) 0.0527(2) 0.0265(14) Uani 1 1 d . . .
C30 C 0.7201(5) 0.6583(3) 0.0438(2) 0.0266(13) Uani 1 1 d . . .
H30 H 0.6903 0.6194 0.0187 0.032 Uiso 1 1 calc R . .
C31 C 0.6619(5) 0.7176(3) 0.0072(2) 0.0259(13) Uani 1 1 d . . .
C32 C 0.5728(5) 0.7197(3) -0.0538(2) 0.0312(14) Uani 1 1 d . . .
H32 H 0.5437 0.6827 -0.0772 0.037 Uiso 1 1 calc R . .
C33 C 0.5276(5) 0.7781(3) -0.0796(3) 0.0347(15) Uani 1 1 d . . .
H33 H 0.4691 0.7801 -0.1210 0.042 Uiso 1 1 calc R . .
C34 C 0.5688(5) 0.8324(3) -0.0444(2) 0.0328(15) Uani 1 1 d . . .
H34 H 0.5371 0.8709 -0.0620 0.039 Uiso 1 1 calc R . .
C35 C 0.6582(4) 0.8311(3) 0.0181(2) 0.0271(14) Uani 1 1 d . . .
H35 H 0.6867 0.8680 0.0419 0.032 Uiso 1 1 calc R . .
C36 C 0.7020(4) 0.7729(3) 0.0426(2) 0.0260(14) Uani 1 1 d . . .
C37 C 0.7987(4) 0.7615(3) 0.1101(2) 0.0238(12) Uani 1 1 d . . .
H37 H 0.8287 0.8004 0.1351 0.029 Uiso 1 1 calc R . .
C38 C 0.8870(5) 0.7226(3) 0.0876(2) 0.0265(14) Uani 1 1 d . . .
C39 C 1.0001(5) 0.7371(3) 0.1029(2) 0.0283(13) Uani 1 1 d . . .
H39 H 1.0278 0.7747 0.1253 0.034 Uiso 1 1 calc R . .
C40 C 1.0719(5) 0.6938(3) 0.0839(2) 0.0293(14) Uani 1 1 d . . .
H40 H 1.1478 0.7029 0.0935 0.035 Uiso 1 1 calc R . .
C41 C 0.7086(4) 0.6608(3) 0.1186(2) 0.0246(13) Uani 1 1 d . . .
C42 C 0.6649(4) 0.6133(3) 0.1517(2) 0.0272(13) Uani 1 1 d . . .
H42 H 0.6382 0.5759 0.1282 0.033 Uiso 1 1 calc R . .
C43 C 0.6620(5) 0.6232(3) 0.2215(2) 0.0310(14) Uani 1 1 d . . .
C44 C 0.7013(5) 0.6789(3) 0.2566(2) 0.0289(14) Uani 1 1 d . . .
H44 H 0.6966 0.6854 0.3024 0.035 Uiso 1 1 calc R . .
C45 C 0.7477(4) 0.7252(3) 0.2233(2) 0.0263(13) Uani 1 1 d . . .
H45 H 0.7764 0.7620 0.2472 0.032 Uiso 1 1 calc R . .
C46 C 0.7510(4) 0.7162(3) 0.1542(2) 0.0236(13) Uani 1 1 d . . .
O1 O 0.1918(5) 0.6178(3) 0.7934(3) 0.0868(18) Uani 1 1 d D . .
C47 C 0.3101(7) 0.6074(6) 0.8067(6) 0.139(5) Uani 1 1 d D . .
H47A H 0.3293 0.5642 0.8214 0.167 Uiso 1 1 calc R . .
H47B H 0.3523 0.6355 0.8434 0.167 Uiso 1 1 calc R . .
C48 C 0.3352(11) 0.6211(7) 0.7362(6) 0.172(7) Uani 1 1 d D . .
H48A H 0.3659 0.6633 0.7371 0.206 Uiso 1 1 calc R . .
H48B H 0.3901 0.5913 0.7291 0.206 Uiso 1 1 calc R . .
C49 C 0.2278(10) 0.6157(6) 0.6763(5) 0.131(5) Uani 1 1 d D . .
H49A H 0.2129 0.6540 0.6483 0.158 Uiso 1 1 calc R . .
H49B H 0.2304 0.5802 0.6458 0.158 Uiso 1 1 calc R . .
C50 C 0.1432(8) 0.6059(5) 0.7152(5) 0.119(4) Uani 1 1 d D . .
H50A H 0.1156 0.5629 0.7079 0.142 Uiso 1 1 calc R . .
H50B H 0.0804 0.6341 0.6966 0.142 Uiso 1 1 calc R . .
O2 O 0.1605(9) 0.3633(7) 0.1794(5) 0.092(5) Uani 0.50 1 d PDU A 1
C51 C 0.2268(9) 0.3791(4) 0.2485(4) 0.092(4) Uani 0.50 1 d PD A 1
H51A H 0.2070 0.3492 0.2802 0.111 Uiso 0.50 1 calc PR A 1
H51B H 0.2004 0.4200 0.2592 0.111 Uiso 0.50 1 calc PR A 1
C54 C 0.2635(7) 0.3643(5) 0.1517(5) 0.118(5) Uani 0.50 1 d PD A 1
H54A H 0.2620 0.4036 0.1263 0.141 Uiso 0.50 1 calc PR A 1
H54B H 0.2551 0.3304 0.1175 0.141 Uiso 0.50 1 calc PR A 1
O2' O 0.1897(16) 0.4019(8) 0.1776(6) 0.128(7) Uani 0.50 1 d PDU A 2
C51' C 0.2268(9) 0.3791(4) 0.2485(4) 0.092(4) Uani 0.50 1 d PD A 2
H51C H 0.2025 0.3359 0.2509 0.111 Uiso 0.50 1 calc PR A 2
H51D H 0.1963 0.4049 0.2794 0.111 Uiso 0.50 1 calc PR A 2
C54' C 0.2635(7) 0.3643(5) 0.1517(5) 0.118(5) Uani 0.50 1 d PD A 2
H54C H 0.2710 0.3827 0.1083 0.141 Uiso 0.50 1 calc PR A 2
H54D H 0.2312 0.3226 0.1406 0.141 Uiso 0.50 1 calc PR A 2
C52 C 0.3521(10) 0.3828(7) 0.2706(5) 0.167(7) Uani 1 1 d D . .
H52A H 0.3844 0.3564 0.3114 0.200 Uiso 1 1 calc R A 1
H52B H 0.3779 0.4258 0.2812 0.200 Uiso 1 1 calc R A 1
C53 C 0.3808(9) 0.3579(6) 0.2047(4) 0.135(5) Uani 1 1 d D A .
H53A H 0.4063 0.3145 0.2103 0.162 Uiso 1 1 calc R B 1
H53B H 0.4361 0.3840 0.1918 0.162 Uiso 1 1 calc R B 1
O3 O 0.9297(4) 0.5615(2) 0.30368(19) 0.0449(12) Uani 1 1 d D . .
H3 H 0.8701 0.5731 0.3097 0.067 Uiso 1 1 calc R . .
C55 C 0.9732(5) 0.6107(3) 0.2675(3) 0.0417(16) Uani 1 1 d D . .
H55A H 0.9921 0.6470 0.2976 0.063 Uiso 1 1 calc R . .
H55B H 0.9172 0.6220 0.2248 0.063 Uiso 1 1 calc R . .
H55C H 1.0389 0.5955 0.2563 0.063 Uiso 1 1 calc R . .
O4 O 0.0657(6) 0.5739(2) 0.8834(2) 0.0757(19) Uani 1 1 d D . .
H4 H 0.1036 0.5931 0.8623 0.114 Uiso 1 1 calc R . .
C56 C 0.0566(8) 0.5098(3) 0.8620(4) 0.083(3) Uani 1 1 d D . .
H56A H 0.1286 0.4899 0.8784 0.125 Uiso 1 1 calc R . .
H56B H 0.0309 0.5075 0.8114 0.125 Uiso 1 1 calc R . .
H56C H 0.0042 0.4886 0.8817 0.125 Uiso 1 1 calc R . .
O5 O 0.9270(5) 0.5213(3) 0.6138(2) 0.092(2) Uani 1 1 d D . .
H5C H 0.9796 0.5002 0.6374 0.138 Uiso 1 1 calc R . .
C57 C 0.8600(7) 0.5412(4) 0.6569(4) 0.071(2) Uani 1 1 d D . .
H57A H 0.8623 0.5100 0.6925 0.107 Uiso 1 1 calc R . .
H57B H 0.7840 0.5467 0.6284 0.107 Uiso 1 1 calc R . .
H57C H 0.8880 0.5805 0.6791 0.107 Uiso 1 1 calc R . .

loop_
_atom_site_aniso_label
_atom_site_aniso_U_11
_atom_site_aniso_U_22
_atom_site_aniso_U_33
_atom_site_aniso_U_23
_atom_site_aniso_U_13
_atom_site_aniso_U_12
Cl1 0.0309(8) 0.0419(11) 0.0326(6) -0.0086(6) 0.0087(6) 0.0020(8)
Cl2 0.0336(8) 0.0369(11) 0.0369(6) 0.0076(6) 0.0102(6) -0.0037(8)
N1 0.019(2) 0.038(3) 0.0265(19) 0.002(2) -0.0021(18) -0.007(3)
N2 0.020(2) 0.025(3) 0.031(2) 0.0046(19) 0.0075(19) -0.002(2)
N3 0.026(3) 0.033(3) 0.028(2) 0.0020(19) 0.008(2) 0.001(3)
N4 0.023(3) 0.026(3) 0.029(2) 0.0002(19) 0.006(2) -0.006(2)
N5 0.020(2) 0.032(3) 0.030(2) 0.005(2) 0.0030(19) 0.002(2)
N6 0.023(2) 0.032(3) 0.0212(18) -0.0051(18) 0.0003(18) 0.001(2)
N7 0.026(3) 0.024(3) 0.0243(19) -0.0009(18) 0.0063(19) -0.002(2)
N8 0.026(3) 0.025(3) 0.031(2) 0.0002(19) 0.004(2) -0.002(2)
N9 0.022(2) 0.027(3) 0.0200(18) 0.0017(17) 0.0025(18) 0.004(2)
N10 0.025(3) 0.040(4) 0.0163(17) -0.0044(18) -0.0033(18) 0.003(2)
C1 0.024(3) 0.030(4) 0.028(2) -0.004(2) 0.004(2) 0.002(3)
C2 0.033(3) 0.021(4) 0.032(2) 0.004(2) 0.012(3) 0.002(3)
C3 0.027(3) 0.026(4) 0.029(2) 0.002(2) 0.009(2) 0.001(3)
C4 0.030(3) 0.028(4) 0.019(2) -0.004(2) 0.006(2) 0.000(3)
C5 0.032(3) 0.027(4) 0.027(2) 0.001(2) 0.004(2) 0.005(3)
C6 0.028(3) 0.033(4) 0.018(2) -0.005(2) 0.002(2) 0.002(3)
C7 0.021(3) 0.030(4) 0.024(2) 0.003(2) 0.003(2) 0.002(3)
C8 0.018(3) 0.032(4) 0.025(2) -0.007(2) 0.002(2) 0.000(3)
C9 0.022(3) 0.035(4) 0.033(3) -0.006(2) 0.004(2) 0.005(3)
C10 0.024(3) 0.050(5) 0.037(3) -0.014(3) -0.002(3) 0.001(3)
C11 0.027(3) 0.041(5) 0.047(3) -0.017(3) -0.001(3) 0.000(3)
C12 0.024(3) 0.032(4) 0.040(3) -0.008(3) 0.008(3) 0.004(3)
C13 0.024(3) 0.024(4) 0.033(2) -0.006(2) 0.008(2) 0.008(3)
C14 0.025(3) 0.026(4) 0.027(2) -0.002(2) 0.000(2) 0.002(3)
C15 0.020(3) 0.026(4) 0.021(2) -0.004(2) 0.000(2) 0.000(3)
C16 0.041(4) 0.021(4) 0.024(2) -0.001(2) 0.005(2) 0.005(3)
C17 0.027(3) 0.028(4) 0.024(2) -0.004(2) 0.003(2) 0.003(3)
C18 0.018(3) 0.023(4) 0.027(2) -0.005(2) 0.001(2) 0.002(3)
C19 0.020(3) 0.028(4) 0.027(2) -0.004(2) 0.000(2) -0.005(3)
C20 0.026(3) 0.023(4) 0.029(2) -0.003(2) 0.005(2) 0.007(3)
C21 0.026(3) 0.032(4) 0.035(3) -0.006(3) 0.008(2) -0.003(3)
C22 0.033(3) 0.024(4) 0.026(2) -0.001(2) 0.002(2) -0.002(3)
C23 0.029(3) 0.026(4) 0.024(2) -0.005(2) 0.004(2) -0.006(3)
C24 0.035(3) 0.017(4) 0.024(2) -0.002(2) 0.007(2) -0.007(3)
C25 0.018(3) 0.023(4) 0.029(2) -0.002(2) 0.010(2) -0.003(3)
C26 0.019(3) 0.027(4) 0.029(2) -0.002(2) 0.008(2) -0.004(3)
C27 0.032(3) 0.025(4) 0.020(2) 0.005(2) 0.005(2) 0.006(3)
C28 0.018(3) 0.025(4) 0.023(2) 0.001(2) 0.001(2) -0.002(3)
C29 0.024(3) 0.031(4) 0.022(2) -0.002(2) 0.003(2) -0.001(3)
C30 0.025(3) 0.023(4) 0.030(2) -0.004(2) 0.004(2) -0.003(3)
C31 0.027(3) 0.026(4) 0.021(2) 0.007(2) 0.001(2) 0.002(3)
C32 0.027(3) 0.035(4) 0.028(2) 0.001(2) 0.002(2) -0.002(3)
C33 0.023(3) 0.045(5) 0.031(2) 0.007(3) -0.001(2) 0.005(3)
C34 0.029(3) 0.034(4) 0.036(3) 0.010(3) 0.010(3) 0.004(3)
C35 0.020(3) 0.034(4) 0.027(2) 0.004(2) 0.007(2) 0.000(3)
C36 0.014(3) 0.040(4) 0.023(2) 0.007(2) 0.004(2) 0.003(3)
C37 0.025(3) 0.016(4) 0.028(2) 0.002(2) 0.004(2) -0.001(3)
C38 0.028(3) 0.030(4) 0.020(2) -0.001(2) 0.004(2) 0.005(3)
C39 0.028(3) 0.025(4) 0.027(2) 0.006(2) -0.001(2) -0.001(3)
C40 0.016(3) 0.036(4) 0.030(2) 0.000(2) -0.003(2) 0.002(3)
C41 0.018(3) 0.025(4) 0.027(2) 0.004(2) 0.000(2) 0.003(3)
C42 0.022(3) 0.023(4) 0.031(2) 0.002(2) -0.001(2) -0.004(3)
C43 0.029(3) 0.033(4) 0.030(2) 0.008(2) 0.006(2) 0.001(3)
C44 0.030(3) 0.029(4) 0.026(2) 0.003(2) 0.006(2) 0.001(3)
C45 0.018(3) 0.028(4) 0.029(2) -0.008(2) 0.000(2) -0.006(3)
C46 0.016(3) 0.021(4) 0.030(2) 0.002(2) 0.000(2) 0.000(3)
O1 0.060(4) 0.063(5) 0.125(5) -0.020(4) 0.007(4) -0.006(4)
C47 0.052(7) 0.175(14) 0.168(12) -0.011(10) -0.005(7) 0.036(8)
C48 0.220(19) 0.169(14) 0.182(13) -0.031(12) 0.147(15) 0.025(14)
C49 0.153(12) 0.157(13) 0.077(6) -0.032(7) 0.021(8) 0.022(10)
C50 0.077(7) 0.129(11) 0.147(9) -0.091(8) 0.027(7) -0.032(7)
O2 0.119(9) 0.076(8) 0.068(6) -0.015(6) 0.005(6) 0.046(7)
C51 0.137(10) 0.067(7) 0.103(7) 0.000(5) 0.083(8) 0.000(8)
C54 0.087(8) 0.132(12) 0.101(7) 0.066(7) -0.028(6) -0.062(8)
O2' 0.163(11) 0.117(11) 0.101(8) -0.038(7) 0.035(8) 0.038(8)
C51' 0.137(10) 0.067(7) 0.103(7) 0.000(5) 0.083(8) 0.000(8)
C54' 0.087(8) 0.132(12) 0.101(7) 0.066(7) -0.028(6) -0.062(8)
C52 0.231(18) 0.186(15) 0.092(8) -0.032(9) 0.060(11) -0.068(14)
C53 0.186(14) 0.135(11) 0.093(7) -0.011(7) 0.055(9) -0.020(11)
O3 0.044(3) 0.044(3) 0.049(2) 0.009(2) 0.018(2) 0.007(3)
C55 0.037(4) 0.036(5) 0.046(3) 0.001(3) 0.002(3) -0.004(4)
O4 0.138(6) 0.042(4) 0.040(2) -0.004(2) 0.012(3) 0.013(4)
C56 0.143(10) 0.053(6) 0.062(4) 0.002(4) 0.042(5) -0.006(6)
O5 0.091(5) 0.136(6) 0.057(3) 0.044(3) 0.032(3) 0.061(4)
C57 0.079(6) 0.059(6) 0.068(4) 0.011(4) 0.008(4) 0.021(5)

loop_
_atom_type_symbol
_atom_type_description
_atom_type_scat_dispersion_real
_atom_type_scat_dispersion_imag
_atom_type_scat_source
C C 0.0033 0.0016 'International Tables Vol C Tables 4.2.6.8 and 6.1.1.4'
H H 0.0000 0.0000 'International Tables Vol C Tables 4.2.6.8 and 6.1.1.4'
N N 0.0061 0.0033 'International Tables Vol C Tables 4.2.6.8 and 6.1.1.4'
O O 0.0106 0.0060 'International Tables Vol C Tables 4.2.6.8 and 6.1.1.4'
Cl Cl 0.1484 0.1585 'International Tables Vol C Tables 4.2.6.8 and 6.1.1.4'

loop_
_geom_angle_atom_site_label_1
_geom_angle_atom_site_label_2
_geom_angle_atom_site_label_3
_geom_angle
C1 N1 C43 126.7(5)
C1 N1 H1 116.6
C43 N1 H1 116.6
C2 N2 C1 111.3(4)
C2 N3 C3 112.4(4)
C1 N4 C3 115.2(5)
C3 N5 C4 124.7(4)
C3 N5 H5 117.6
C4 N5 H5 117.6
C24 N6 C20 126.7(5)
C24 N6 H6 116.6
C20 N6 H6 116.6
C25 N7 C24 111.9(4)
C25 N8 C26 111.6(4)
C24 N9 C26 114.1(4)
C26 N10 C27 124.8(4)
C26 N10 H10 117.6
C27 N10 H10 117.6
N1 C1 N4 119.5(5)
N1 C1 N2 115.1(5)
N4 C1 N2 125.4(4)
N3 C2 N2 131.1(5)
N3 C2 Cl2 115.9(4)
N2 C2 Cl2 113.0(4)
N5 C3 N4 119.0(5)
N5 C3 N3 116.5(4)
N4 C3 N3 124.4(5)
C17 C4 C5 119.6(5)
C17 C4 N5 121.1(5)
C5 C4 N5 119.3(5)
C6 C5 C4 119.4(6)
C6 C5 H5 120.3
C4 C5 H5 120.3
C5 C6 C15 120.8(5)
C5 C6 C7 126.3(6)
C15 C6 C7 112.7(5)
C6 C7 C8 107.1(4)
C6 C7 C18 104.3(4)
C8 C7 C18 105.6(4)
C6 C7 H7 113.0
C8 C7 H7 113.0
C18 C7 H7 113.0
C13 C8 C9 120.0(5)
C13 C8 C7 113.0(4)
C9 C8 C7 127.0(5)
C10 C9 C8 119.8(6)
C10 C9 H9 120.1
C8 C9 H9 120.1
C11 C10 C9 120.3(5)
C11 C10 H10 119.9
C9 C10 H10 119.9
C10 C11 C12 120.7(6)
C10 C11 H11 119.7
C12 C11 H11 119.7
C13 C12 C11 119.1(6)
C13 C12 H12 120.5
C11 C12 H12 120.5
C12 C13 C8 120.2(5)
C12 C13 C14 126.3(5)
C8 C13 C14 113.6(5)
C15 C14 C13 107.7(4)
C15 C14 C23 103.8(5)
C13 C14 C23 103.8(4)
C15 C14 H14 113.5
C13 C14 H14 113.5
C23 C14 H14 113.5
C16 C15 C6 119.6(5)
C16 C15 C14 126.4(5)
C6 C15 C14 113.9(5)
C17 C16 C15 120.0(6)
C17 C16 H16 120.0
C15 C16 H16 120.0
C16 C17 C4 120.4(5)
C16 C17 H17 119.8
C4 C17 H17 119.8
C19 C18 C23 120.4(4)
C19 C18 C7 126.9(5)
C23 C18 C7 112.6(4)
C18 C19 C20 119.0(5)
C18 C19 H19 120.5
C20 C19 H19 120.5
C21 C20 C19 120.3(5)
C21 C20 N6 121.8(4)
C19 C20 N6 117.9(5)
C20 C21 C22 120.6(4)
C20 C21 H21 119.7
C22 C21 H21 119.7
C23 C22 C21 118.9(5)
C23 C22 H22 120.5
C21 C22 H22 120.5
C22 C23 C18 120.6(5)
C22 C23 C14 125.5(5)
C18 C23 C14 113.9(4)
N9 C24 N7 126.6(4)
N9 C24 N6 119.0(5)
N7 C24 N6 114.5(5)
N7 C25 N8 130.0(5)
N7 C25 Cl1 114.8(4)
N8 C25 Cl1 115.2(3)
N9 C26 N10 118.5(5)
N9 C26 N8 125.6(5)
N10 C26 N8 115.9(4)
C28 C27 C40 120.1(5)
C28 C27 N10 119.1(5)
C40 C27 N10 120.8(5)
C29 C28 C27 118.6(5)
C29 C28 H28 120.7
C27 C28 H28 120.7
C38 C29 C28 121.1(5)
C38 C29 C30 113.3(5)
C28 C29 C30 125.5(5)
C29 C30 C41 104.8(4)
C29 C30 C31 106.5(4)
C41 C30 C31 105.6(4)
C29 C30 H30 113.1
C41 C30 H30 113.1
C31 C30 H30 113.1
C36 C31 C32 119.8(5)
C36 C31 C30 113.8(4)
C32 C31 C30 126.4(5)
C31 C32 C33 119.1(6)
C31 C32 H32 120.5
C33 C32 H32 120.5
C34 C33 C32 120.5(5)
C34 C33 H33 119.8
C32 C33 H33 119.8
C33 C34 C35 121.2(6)
C33 C34 H34 119.4
C35 C34 H34 119.4
C36 C35 C34 117.4(5)
C36 C35 H35 121.3
C34 C35 H35 121.3
C35 C36 C31 122.0(5)
C35 C36 C37 125.3(5)
C31 C36 C37 112.7(5)
C46 C37 C38 104.6(4)
C46 C37 C36 104.9(4)
C38 C37 C36 106.4(4)
C46 C37 H37 113.4
C38 C37 H37 113.4
C36 C37 H37 113.4
C29 C38 C39 121.0(5)
C29 C38 C37 113.3(5)
C39 C38 C37 125.6(5)
C38 C39 C40 118.7(6)
C38 C39 H39 120.6
C40 C39 H39 120.6
C39 C40 C27 120.4(5)
C39 C40 H40 119.8
C27 C40 H40 119.8
C42 C41 C46 121.0(4)
C42 C41 C30 125.9(5)
C46 C41 C30 113.1(4)
C41 C42 C43 118.3(5)
C41 C42 H42 120.9
C43 C42 H42 120.9
C44 C43 C42 121.1(5)
C44 C43 N1 121.6(4)
C42 C43 N1 117.2(5)
C43 C44 C45 119.8(4)
C43 C44 H44 120.1
C45 C44 H44 120.1
C46 C45 C44 119.8(5)
C46 C45 H45 120.1
C44 C45 H45 120.1
C45 C46 C41 120.0(5)
C45 C46 C37 126.8(5)
C41 C46 C37 113.2(4)
C47 O1 C50 104.8(7)
O1 C47 C48 105.3(8)
O1 C47 H47A 110.7
C48 C47 H47A 110.7
O1 C47 H47B 110.7
C48 C47 H47B 110.7
H47A C47 H47B 108.8
C49 C48 C47 109.4(9)
C49 C48 H48A 109.8
C47 C48 H48A 109.8
C49 C48 H48B 109.8
C47 C48 H48B 109.8
H48A C48 H48B 108.2
C50 C49 C48 101.8(8)
C50 C49 H49A 111.4
C48 C49 H49A 111.4
C50 C49 H49B 111.4
C48 C49 H49B 111.4
H49A C49 H49B 109.3
C49 C50 O1 111.6(7)
C49 C50 H50A 109.3
O1 C50 H50A 109.3
C49 C50 H50B 109.3
O1 C50 H50B 109.3
H50A C50 H50B 108.0
C51 O2 C54 91.2(7)
O2 C51 C52 124.5(8)
O2 C51 H51A 106.2
C52 C51 H51A 106.2
O2 C51 H51B 106.2
C52 C51 H51B 106.2
H51A C51 H51B 106.4
O2 C54 C53 119.0(8)
O2 C54 H54A 107.6
C53 C54 H54A 107.6
O2 C54 H54B 107.6
C53 C54 H54B 107.6
H54A C54 H54B 107.0
C51 C52 C53 102.0(8)
C51 C52 H52A 111.4
C53 C52 H52A 111.4
C51 C52 H52B 111.4
C53 C52 H52B 111.4
H52A C52 H52B 109.2
C52 C53 C54 98.2(9)
C52 C53 H53A 112.1
C54 C53 H53A 112.1
C52 C53 H53B 112.1
C54 C53 H53B 112.1
H53A C53 H53B 109.8
C55 O3 H3 109.5
O3 C55 H55A 109.5
O3 C55 H55B 109.5
H55A C55 H55B 109.5
O3 C55 H55C 109.5
H55A C55 H55C 109.5
H55B C55 H55C 109.5
C56 O4 H4 109.5
O4 C56 H56A 109.5
O4 C56 H56B 109.5
H56A C56 H56B 109.5
O4 C56 H56C 109.5
H56A C56 H56C 109.5
H56B C56 H56C 109.5
C57 O5 H5C 109.5
O5 C57 H57A 109.5
O5 C57 H57B 109.5
H57A C57 H57B 109.5
O5 C57 H57C 109.5
H57A C57 H57C 109.5
H57B C57 H57C 109.5

loop_
_geom_bond_atom_site_label_1
_geom_bond_atom_site_label_2
_geom_bond_distance
Cl1 C25 1.736(5)
Cl2 C2 1.740(5)
N1 C1 1.346(6)
N1 C43 1.428(7)
N1 H1 0.8600
N2 C2 1.322(6)
N2 C1 1.371(7)
N3 C2 1.318(7)
N3 C3 1.364(7)
N4 C1 1.347(7)
N4 C3 1.354(6)
N5 C3 1.326(7)
N5 C4 1.421(7)
N5 H5 0.8600
N6 C24 1.362(6)
N6 C20 1.419(6)
N6 H6 0.8600
N7 C25 1.320(6)
N7 C24 1.358(7)
N8 C25 1.324(7)
N8 C26 1.374(6)
N9 C24 1.332(7)
N9 C26 1.341(6)
N10 C26 1.346(7)
N10 C27 1.420(7)
N10 H10 0.8600
C4 C17 1.393(7)
C4 C5 1.416(7)
C5 C6 1.375(8)
C5 H5 0.9300
C6 C15 1.402(7)
C6 C7 1.517(7)
C7 C8 1.529(7)
C7 C18 1.530(5)
C7 H7 0.9800
C8 C13 1.396(7)
C8 C9 1.404(7)
C9 C10 1.381(8)
C9 H9 0.9300
C10 C11 1.376(8)
C10 H10 0.9300
C11 C12 1.413(8)
C11 H11 0.9300
C12 C13 1.383(8)
C12 H12 0.9300
C13 C14 1.520(7)
C14 C15 1.515(7)
C14 C23 1.536(7)
C14 H14 0.9800
C15 C16 1.394(7)
C16 C17 1.386(7)
C16 H16 0.9300
C17 H17 0.9300
C18 C19 1.382(7)
C18 C23 1.390(7)
C19 C20 1.404(6)
C19 H19 0.9300
C20 C21 1.375(7)
C21 C22 1.396(7)
C21 H21 0.9300
C22 C23 1.386(6)
C22 H22 0.9300
C27 C28 1.403(7)
C27 C40 1.404(7)
C28 C29 1.391(7)
C28 H28 0.9300
C29 C38 1.385(7)
C29 C30 1.520(7)
C30 C41 1.522(6)
C30 C31 1.526(7)
C30 H30 0.9800
C31 C36 1.382(7)
C31 C32 1.388(7)
C32 C33 1.393(8)
C32 H32 0.9300
C33 C34 1.366(8)
C33 H33 0.9300
C34 C35 1.408(7)
C34 H34 0.9300
C35 C36 1.379(7)
C35 H35 0.9300
C36 C37 1.541(7)
C37 C46 1.524(7)
C37 C38 1.534(7)
C37 H37 0.9800
C38 C39 1.387(7)
C39 C40 1.401(7)
C39 H39 0.9300
C40 H40 0.9300
C41 C42 1.392(7)
C41 C46 1.394(7)
C42 C43 1.401(6)
C42 H42 0.9300
C43 C44 1.387(8)
C44 C45 1.394(7)
C44 H44 0.9300
C45 C46 1.387(6)
C45 H45 0.9300
O1 C47 1.436(7)
O1 C50 1.510(7)
C47 C48 1.536(8)
C47 H47A 0.9700
C47 H47B 0.9700
C48 C49 1.518(9)
C48 H48A 0.9700
C48 H48B 0.9700
C49 C50 1.480(8)
C49 H49A 0.9700
C49 H49B 0.9700
C50 H50A 0.9700
C50 H50B 0.9700
O2 C51 1.420(9)
O2 C54 1.528(9)
C51 C52 1.497(9)
C51 H51A 0.9700
C51 H51B 0.9700
C54 C53 1.542(9)
C54 H54A 0.9700
C54 H54B 0.9700
C52 C53 1.535(8)
C52 H52A 0.9700
C52 H52B 0.9700
C53 H53A 0.9700
C53 H53B 0.9700
O3 C55 1.450(6)
O3 H3 0.8200
C55 H55A 0.9600
C55 H55B 0.9600
C55 H55C 0.9600
O4 C56 1.417(6)
O4 H4 0.8200
C56 H56A 0.9600
C56 H56B 0.9600
C56 H56C 0.9600
O5 C57 1.413(6)
O5 H5C 0.8200
C57 H57A 0.9600
C57 H57B 0.9600
C57 H57C 0.9600

loop_
_geom_torsion_atom_site_label_1
_geom_torsion_atom_site_label_2
_geom_torsion_atom_site_label_3
_geom_torsion_atom_site_label_4
_geom_torsion
C43 N1 C1 N4 -15.0(9)
C43 N1 C1 N2 167.3(5)
C3 N4 C1 N1 -178.6(5)
C3 N4 C1 N2 -1.3(8)
C2 N2 C1 N1 175.7(5)
C2 N2 C1 N4 -1.8(8)
C3 N3 C2 N2 1.4(9)
C3 N3 C2 Cl2 -178.7(4)
C1 N2 C2 N3 1.7(9)
C1 N2 C2 Cl2 -178.2(4)
C4 N5 C3 N4 8.8(8)
C4 N5 C3 N3 -172.6(5)
C1 N4 C3 N5 -176.5(5)
C1 N4 C3 N3 5.0(8)
C2 N3 C3 N5 176.5(5)
C2 N3 C3 N4 -5.0(8)
C3 N5 C4 C17 48.9(7)
C3 N5 C4 C5 -130.3(5)
C17 C4 C5 C6 -2.4(6)
N5 C4 C5 C6 176.8(4)
C4 C5 C6 C15 -1.2(7)
C4 C5 C6 C7 -175.3(4)
C5 C6 C7 C8 -131.5(5)
C15 C6 C7 C8 54.0(5)
C5 C6 C7 C18 116.9(5)
C15 C6 C7 C18 -57.7(5)
C6 C7 C8 C13 -56.7(5)
C18 C7 C8 C13 54.1(5)
C6 C7 C8 C9 125.6(5)
C18 C7 C8 C9 -123.6(5)
C13 C8 C9 C10 -1.6(7)
C7 C8 C9 C10 175.9(4)
C8 C9 C10 C11 0.7(7)
C9 C10 C11 C12 -0.6(8)
C10 C11 C12 C13 1.4(7)
C11 C12 C13 C8 -2.4(7)
C11 C12 C13 C14 179.1(4)
C9 C8 C13 C12 2.5(7)
C7 C8 C13 C12 -175.4(4)
C9 C8 C13 C14 -178.8(4)
C7 C8 C13 C14 3.3(6)
C12 C13 C14 C15 -129.8(5)
C8 C13 C14 C15 51.6(5)
C12 C13 C14 C23 120.5(5)
C8 C13 C14 C23 -58.1(5)
C5 C6 C15 C16 3.3(7)
C7 C6 C15 C16 178.2(4)
C5 C6 C15 C14 -173.9(4)
C7 C6 C15 C14 1.0(5)
C13 C14 C15 C16 128.7(5)
C23 C14 C15 C16 -121.6(5)
C13 C14 C15 C6 -54.3(5)
C23 C14 C15 C6 55.3(5)
C6 C15 C16 C17 -1.8(6)
C14 C15 C16 C17 175.0(4)
C15 C16 C17 C4 -1.8(7)
C5 C4 C17 C16 3.9(6)
N5 C4 C17 C16 -175.3(4)
C6 C7 C18 C19 -121.2(6)
C8 C7 C18 C19 126.1(6)
C6 C7 C18 C23 56.9(6)
C8 C7 C18 C23 -55.8(6)
C23 C18 C19 C20 0.6(8)
C7 C18 C19 C20 178.7(5)
C18 C19 C20 C21 1.0(8)
C18 C19 C20 N6 178.7(5)
C24 N6 C20 C21 -32.1(9)
C24 N6 C20 C19 150.2(5)
C19 C20 C21 C22 -1.6(9)
N6 C20 C21 C22 -179.3(5)
C20 C21 C22 C23 0.6(9)
C21 C22 C23 C18 1.0(8)
C21 C22 C23 C14 -179.0(5)
C19 C18 C23 C22 -1.6(8)
C7 C18 C23 C22 -179.9(5)
C19 C18 C23 C14 178.4(5)
C7 C18 C23 C14 0.1(7)
C15 C14 C23 C22 123.9(6)
C13 C14 C23 C22 -123.6(6)
C15 C14 C23 C18 -56.1(6)
C13 C14 C23 C18 56.4(6)
C26 N9 C24 N7 0.3(8)
C26 N9 C24 N6 -179.8(5)
C25 N7 C24 N9 -3.1(8)
C25 N7 C24 N6 177.1(5)
C20 N6 C24 N9 -16.3(8)
C20 N6 C24 N7 163.5(5)
C24 N7 C25 N8 1.5(8)
C24 N7 C25 Cl1 179.9(4)
C26 N8 C25 N7 2.4(9)
C26 N8 C25 Cl1 -176.0(4)
C24 N9 C26 N10 -176.8(5)
C24 N9 C26 N8 4.5(8)
C27 N10 C26 N9 8.2(8)
C27 N10 C26 N8 -172.9(5)
C25 N8 C26 N9 -5.6(8)
C25 N8 C26 N10 175.6(5)
C26 N10 C27 C28 -128.9(5)
C26 N10 C27 C40 51.7(7)
C40 C27 C28 C29 -3.3(6)
N10 C27 C28 C29 177.4(4)
C27 C28 C29 C38 1.2(7)
C27 C28 C29 C30 -174.2(4)
C38 C29 C30 C41 -56.9(6)
C28 C29 C30 C41 118.9(5)
C38 C29 C30 C31 54.7(5)
C28 C29 C30 C31 -129.6(5)
C29 C30 C31 C36 -56.1(5)
C41 C30 C31 C36 54.9(6)
C29 C30 C31 C32 127.0(5)
C41 C30 C31 C32 -122.0(5)
C36 C31 C32 C33 1.9(7)
C30 C31 C32 C33 178.7(4)
C31 C32 C33 C34 -1.4(7)
C32 C33 C34 C35 0.7(7)
C33 C34 C35 C36 -0.5(7)
C34 C35 C36 C31 1.1(7)
C34 C35 C36 C37 -179.3(4)
C32 C31 C36 C35 -1.9(7)
C30 C31 C36 C35 -179.0(4)
C32 C31 C36 C37 178.6(4)
C30 C31 C36 C37 1.5(5)
C35 C36 C37 C46 123.6(5)
C31 C36 C37 C46 -56.8(5)
C35 C36 C37 C38 -125.9(5)
C31 C36 C37 C38 53.7(5)
C28 C29 C38 C39 1.2(7)
C30 C29 C38 C39 177.2(4)
C28 C29 C38 C37 -175.2(4)
C30 C29 C38 C37 0.8(6)
C46 C37 C38 C29 55.6(5)
C36 C37 C38 C29 -55.2(5)
C46 C37 C38 C39 -120.7(5)
C36 C37 C38 C39 128.6(5)
C29 C38 C39 C40 -1.6(7)
C37 C38 C39 C40 174.4(4)
C38 C39 C40 C27 -0.5(7)
C28 C27 C40 C39 2.9(7)
N10 C27 C40 C39 -177.8(4)
C29 C30 C41 C42 -121.3(6)
C31 C30 C41 C42 126.5(6)
C29 C30 C41 C46 56.4(6)
C31 C30 C41 C46 -55.8(6)
C46 C41 C42 C43 1.5(8)
C30 C41 C42 C43 179.1(5)
C41 C42 C43 C44 0.3(9)
C41 C42 C43 N1 176.6(5)
C1 N1 C43 C44 -36.7(9)
C1 N1 C43 C42 146.9(5)
C42 C43 C44 C45 -2.1(9)
N1 C43 C44 C45 -178.3(5)
C43 C44 C45 C46 2.1(8)
C44 C45 C46 C41 -0.4(8)
C44 C45 C46 C37 -179.8(5)
C42 C41 C46 C45 -1.4(8)
C30 C41 C46 C45 -179.3(5)
C42 C41 C46 C37 178.0(5)
C30 C41 C46 C37 0.1(7)
C38 C37 C46 C45 123.5(6)
C36 C37 C46 C45 -124.7(6)
C38 C37 C46 C41 -55.9(6)
C36 C37 C46 C41 55.9(6)
C50 O1 C47 C48 26.5(11)
O1 C47 C48 C49 -21.0(15)
C47 C48 C49 C50 5.8(15)
C48 C49 C50 O1 11.0(14)
C47 O1 C50 C49 -24.7(12)
C54 O2 C51 C52 -7.0(16)
C51 O2 C54 C53 19.9(15)
O2 C51 C52 C53 -6.7(17)
C51 C52 C53 C54 16.1(12)
O2 C54 C53 C52 -24.9(15)
